data_2006318
loop_
_publ_author_name
'Fl\"orke, Ulrich'
'Haupt, Hans-J\"urgen'

_publ_section_title
;
 \m-Bromo-\m-cyclohexylphosphido-bis(tetracarbonylmanganese) and
 \m-Bromo-\m-(pentacarbonylmanganese)phosphido-bis(tetracarbonylmanganese)
;
_journal_issue 7
_journal_name_full 'Acta Crystallographica Section C'
_journal_page_first 876
_journal_page_last 879
_journal_paper_doi 10.1107/S0108270197000735
_journal_volume 53
_journal_year 1997
_chemical_formula_iupac '[Mn3 Br H (CO)13]'
_chemical_formula_sum 'C13 H Br Mn3 O13 P'
_chemical_formula_weight 640.84
_chemical_name_systematic
;
 \m-bromo-\m-(pentacarbonylmanganese)phosphido-bis(tetracarbonylmanganese)
;
_space_group_IT_number 2
_symmetry_cell_setting triclinic
_symmetry_space_group_name_Hall '-P 1'
_symmetry_space_group_name_H-M 'P -1'
_audit_creation_method SHELXL
_cell_angle_alpha 81.57(2)
_cell_angle_beta 84.59(2)
_cell_angle_gamma 74.68(2)
_cell_formula_units_Z 2
_cell_length_a 8.735(2)
_cell_length_b 8.9530(10)
_cell_length_c 13.837(4)
_cell_measurement_reflns_used 25
_cell_measurement_temperature 293(2)
_cell_measurement_theta_max 17
_cell_measurement_theta_min 7
_cell_volume 1030.6(4)
_computing_structure_refinement 'SHELXTL (Siemens, 1995)'
_computing_structure_solution 'SHELXTL (Siemens, 1995)'
_diffrn_ambient_temperature 293(2)
_diffrn_measurement_device 'Siemens R3m'
_diffrn_measurement_method \w-2\q
_diffrn_radiation_monochromator graphite
_diffrn_radiation_source 'fine-focus sealed tube'
_diffrn_radiation_type MoK\a
_diffrn_radiation_wavelength 0.71073
_diffrn_reflns_av_R_equivalents 0.041
_diffrn_reflns_av_sigmaI/netI 0.0389
_diffrn_reflns_limit_h_max 11
_diffrn_reflns_limit_h_min -11
_diffrn_reflns_limit_k_max 11
_diffrn_reflns_limit_k_min -11
_diffrn_reflns_limit_l_max 18
_diffrn_reflns_limit_l_min 0
_diffrn_reflns_number 4984
_diffrn_reflns_theta_max 27.56
_diffrn_reflns_theta_min 2.38
_diffrn_standards_decay_% insignificant
_diffrn_standards_interval_count 400
_diffrn_standards_number 4
_exptl_absorpt_coefficient_mu 3.889
_exptl_absorpt_correction_T_max 0.652
_exptl_absorpt_correction_T_min 0.486
_exptl_absorpt_correction_type psi-scan
_exptl_absorpt_process_details 'North, Phillips & Mathews (1968)'
_exptl_crystal_colour red
_exptl_crystal_density_diffrn 2.065
_exptl_crystal_description prism
_exptl_crystal_F_000 616
_exptl_crystal_size_max 0.37
_exptl_crystal_size_mid 0.20
_exptl_crystal_size_min 0.11
_refine_diff_density_max 0.488
_refine_diff_density_min -0.696
_refine_ls_extinction_coef 0.0037(6)
_refine_ls_extinction_method SHELXL
_refine_ls_goodness_of_fit_all 1.018
_refine_ls_goodness_of_fit_obs 1.067
_refine_ls_hydrogen_treatment refall
_refine_ls_matrix_type full
_refine_ls_number_parameters 285
_refine_ls_number_reflns 4760
_refine_ls_number_restraints 0
_refine_ls_restrained_S_all 1.018
_refine_ls_restrained_S_obs 1.067
_refine_ls_R_factor_all 0.0616
_refine_ls_R_factor_obs .0398
_refine_ls_shift/esd_max 0.001
_refine_ls_shift/esd_mean 0.000
_refine_ls_structure_factor_coef Fsqd
_refine_ls_weighting_details 'w=1/[\s^2^(Fo^2^)+(0.0466P)^2^+0.2887P] where P=(Fo^2^+2Fc^2^)/3'
_refine_ls_weighting_scheme calc
_refine_ls_wR_factor_all 0.0951
_refine_ls_wR_factor_obs .0861
_reflns_number_observed 3612
_reflns_number_total 4760
_reflns_observed_criterion >2sigma(I)
_cod_data_source_file ka1213.cif
_cod_data_source_block II
_cod_depositor_comments
;
The following automatic conversions were performed:

'_refine_ls_weighting_scheme' value 'calc
w=1/[\s^2^(Fo^2^)+(0.0466P)^2^+0.2887P] where P=(Fo^2^+2Fc^2^)/3' was
changed to 'calc'. New tag '_refine_ls_weighting_details' was
created. The value of the new tag was set to
'w=1/[\s^2^(Fo^2^)+(0.0466P)^2^+0.2887P] where P=(Fo^2^+2Fc^2^)/3'.

Automatic conversion script
Id: cif_fix_values 3143 2015-03-26 13:38:13Z robertas 

The following automatic conversions were performed:

'_exptl_absorpt_correction_type' value '\y scans' was replaced with
the value 'psi-scan' as specified in the replacement file
'src/cod-tools/trunk/data/replacement-values/replacement_values.lst'.

Automatic conversion script
Id: cif_fix_values 5376 2017-05-30 11:51:03Z andrius 
;
_cod_database_code 2006318

loop_
_symmetry_equiv_pos_as_xyz
'x, y, z'
'-x, -y, -z'

loop_
_atom_site_aniso_label
_atom_site_aniso_U_11
_atom_site_aniso_U_22
_atom_site_aniso_U_33
_atom_site_aniso_U_12
_atom_site_aniso_U_13
_atom_site_aniso_U_23
Br1 .0359(2) .0420(2) .0486(2) -.0001(2) -.0131(2) -.0091(2)
Mn1 .0309(3) .0326(3) .0310(3) -.0073(2) -.0035(2) -.0060(2)
Mn2 .0323(3) .0281(3) .0378(3) -.0033(2) -.0016(2) -.0064(2)
Mn3 .0309(3) .0370(3) .0338(3) -.0028(2) -.0068(2) -.0063(2)
P1 .0282(5) .0282(4) .0298(5) -.0049(4) -.0034(3) -.0035(4)
C1 .043(2) .056(3) .039(2) -.017(2) -.007(2) -.004(2)
O1 .071(2) .105(3) .054(2) -.047(2) -.002(2) .019(2)
C2 .042(2) .049(2) .035(2) -.009(2) -.005(2) -.013(2)
O2 .049(2) .060(2) .065(2) .014(2) -.010(2) -.025(2)
C3 .039(2) .043(2) .047(2) -.008(2) -.005(2) -.004(2)
O3 .069(2) .069(2) .063(2) -.027(2) .004(2) .013(2)
C4 .044(2) .039(2) .043(2) -.011(2) -.004(2) -.006(2)
O4 .073(2) .064(2) .065(2) -.025(2) -.026(2) -.018(2)
C5 .047(2) .040(2) .047(2) -.011(2) -.001(2) -.009(2)
O5 .076(2) .072(2) .062(2) -.027(2) -.011(2) -.028(2)
C6 .042(2) .046(2) .044(2) -.007(2) -.004(2) -.008(2)
O6 .081(3) .084(3) .067(2) -.036(2) .005(2) .013(2)
C7 .047(2) .032(2) .055(3) -.005(2) -.005(2) -.002(2)
O7 .073(2) .054(2) .088(3) -.020(2) .002(2) .017(2)
C8 .049(2) .041(2) .052(2) -.005(2) -.001(2) -.011(2)
O8 .054(2) .051(2) .106(3) .014(2) .010(2) -.015(2)
C9 .038(2) .041(2) .049(2) -.006(2) -.008(2) -.011(2)
O9 .060(2) .080(2) .060(2) -.020(2) .016(2) -.024(2)
C10 .040(2) .044(2) .039(2) .000(2) -.011(2) .001(2)
O10 .072(2) .045(2) .074(2) -.023(2) -.017(2) .008(2)
C11 .038(2) .053(3) .050(2) -.009(2) -.005(2) -.019(2)
O11 .075(3) .066(2) .103(3) -.035(2) .004(2) -.030(2)
C12 .048(2) .048(2) .035(2) -.001(2) -.015(2) -.001(2)
O12 .069(2) .084(3) .039(2) .002(2) .006(2) -.008(2)
C13 .044(2) .052(3) .048(2) -.002(2) -.011(2) -.013(2)
O13 .058(2) .083(3) .071(2) .010(2) -.033(2) -.010(2)

loop_
_atom_site_label
_atom_site_fract_x
_atom_site_fract_y
_atom_site_fract_z
_atom_site_U_iso_or_equiv
_atom_site_thermal_displace_type
_atom_site_calc_flag
_atom_site_refinement_flags
_atom_site_occupancy
_atom_site_disorder_group
_atom_site_type_symbol
Br1 -.49418(5) 1.46353(5) .64243(3) .04300(10) Uani d . 1 . Br
Mn1 -.25693(6) 1.23252(6) .61989(4) .03130(10) Uani d . 1 . Mn
Mn2 -.36874(6) 1.56354(6) .77028(4) .0333(2) Uani d . 1 . Mn
Mn3 .06511(6) 1.21783(6) .83829(4) .0345(2) Uani d . 1 . Mn
P1 -.14311(10) 1.35790(10) .72709(6) .0291(2) Uani d . 1 . P
C1 -.1738(5) 1.3552(5) .5191(3) .0448(9) Uani d . 1 . C
O1 -.1244(4) 1.4289(5) .4578(2) .0750(10) Uani d . 1 . O
C2 -.0835(5) 1.0731(5) .6129(3) .0413(9) Uani d . 1 . C
O2 .0285(4) .9716(4) .6100(2) .0612(9) Uani d . 1 . O
C3 -.3455(5) 1.1209(5) .7242(3) .0436(9) Uani d . 1 . C
O3 -.4006(4) 1.0500(4) .7857(2) .0680(9) Uani d . 1 . O
C4 -.3571(5) 1.1646(5) .5297(3) .0419(9) Uani d . 1 . C
O4 -.4142(4) 1.1234(4) .4716(2) .0634(9) Uani d . 1 . O
C5 -.2704(5) 1.6227(5) .8599(3) .0443(9) Uani d . 1 . C
O5 -.2046(4) 1.6571(4) .9177(2) .0659(9) Uani d . 1 . O
C6 -.4445(5) 1.4258(5) .8640(3) .0443(9) Uani d . 1 . C
O6 -.4946(5) 1.3451(5) .9218(3) .0770(10) Uani d . 1 . O
C7 -.2862(5) 1.6883(5) .6710(3) .0460(10) Uani d . 1 . C
O7 -.2348(4) 1.7655(4) .6108(3) .0740(10) Uani d . 1 . O
C8 -.5488(5) 1.7198(5) .7847(3) .0480(10) Uani d . 1 . C
O8 -.6606(4) 1.8183(4) .7938(3) .0760(10) Uani d . 1 . O
C9 .1917(5) 1.1810(5) .7232(3) .0427(9) Uani d . 1 . C
O9 .2661(4) 1.1630(4) .6532(3) .0659(9) Uani d . 1 . O
C10 -.0014(5) 1.0370(5) .8378(3) .0431(9) Uani d . 1 . C
O10 -.0442(4) .9275(4) .8388(2) .0628(9) Uani d . 1 . O
C11 .1151(5) 1.4092(5) .8289(3) .0460(10) Uani d . 1 . C
O11 .1456(4) 1.5255(4) .8216(3) .0760(10) Uani d . 1 . O
C12 -.0774(5) 1.2693(5) .9440(3) .0450(10) Uani d . 1 . C
O12 -.1661(4) 1.2989(4) 1.0074(2) .0690(10) Uani d . 1 . O
C13 .2287(5) 1.1111(5) .9178(3) .0490(10) Uani d . 1 . C
O13 .3248(4) 1.0457(4) .9675(3) .0740(10) Uani d . 1 . O
H1 -.052(4) 1.438(4) .665(3) .040(10) Uiso d . 1 . H

loop_
_atom_type_symbol
_atom_type_description
_atom_type_scat_dispersion_real
_atom_type_scat_dispersion_imag
_atom_type_scat_source
C C 0.0033 0.0016 'International Tables Vol C Tables 4.2.6.8 and 6.1.1.4'
H H 0.0000 0.0000 'International Tables Vol C Tables 4.2.6.8 and 6.1.1.4'
O O 0.0106 0.0060 'International Tables Vol C Tables 4.2.6.8 and 6.1.1.4'
P P 0.1023 0.0942 'International Tables Vol C Tables 4.2.6.8 and 6.1.1.4'
Mn Mn 0.3368 0.7283 'International Tables Vol C Tables 4.2.6.8 and 6.1.1.4'
Br Br -0.2901 2.4595 'International Tables Vol C Tables 4.2.6.8 and 6.1.1.4'

loop_
_geom_angle_atom_site_label_1
_geom_angle_atom_site_label_2
_geom_angle_atom_site_label_3
_geom_angle
_geom_angle_publ_flag
Mn1 Br1 Mn2 94.48(3) y
C2 Mn1 C4 92.6(2) n
C2 Mn1 C3 91.2(2) n
C4 Mn1 C3 92.2(2) n
C2 Mn1 C1 91.7(2) n
C4 Mn1 C1 89.7(2) n
C3 Mn1 C1 176.5(2) n
C2 Mn1 P1 93.83(13) n
C4 Mn1 P1 171.90(13) n
C3 Mn1 P1 92.50(13) n
C1 Mn1 P1 85.29(13) n
C2 Mn1 Br1 175.23(12) n
C4 Mn1 Br1 92.03(13) n
C3 Mn1 Br1 87.60(13) n
C1 Mn1 Br1 89.42(13) n
P1 Mn1 Br1 81.62(3) y
C5 Mn2 C8 92.8(2) n
C5 Mn2 C6 91.4(2) n
C8 Mn2 C6 92.2(2) n
C5 Mn2 C7 91.2(2) n
C8 Mn2 C7 91.3(2) n
C6 Mn2 C7 175.5(2) n
C5 Mn2 P1 94.86(13) n
C8 Mn2 P1 171.49(14) n
C6 Mn2 P1 91.19(13) n
C7 Mn2 P1 84.96(13) n
C5 Mn2 Br1 176.32(13) n
C8 Mn2 Br1 90.80(14) n
C6 Mn2 Br1 87.89(13) n
C7 Mn2 Br1 89.28(14) n
P1 Mn2 Br1 81.55(3) y
C13 Mn3 C12 93.0(2) n
C13 Mn3 C10 91.3(2) n
C12 Mn3 C10 90.0(2) n
C13 Mn3 C11 94.9(2) n
C12 Mn3 C11 90.3(2) n
C10 Mn3 C11 173.7(2) n
C13 Mn3 C9 93.2(2) n
C12 Mn3 C9 173.7(2) n
C10 Mn3 C9 90.9(2) n
C11 Mn3 C9 88.1(2) n
C13 Mn3 P1 177.57(13) n
C12 Mn3 P1 89.36(12) n
C10 Mn3 P1 89.09(12) n
C11 Mn3 P1 84.66(13) n
C9 Mn3 P1 84.43(13) n
Mn1 P1 Mn2 101.64(4) y
Mn1 P1 Mn3 123.66(4) y
Mn2 P1 Mn3 124.11(4) y
O1 C1 Mn1 179.5(4) n
O2 C2 Mn1 178.7(3) n
O3 C3 Mn1 177.7(4) n
O4 C4 Mn1 177.4(4) n
O5 C5 Mn2 178.3(4) n
O6 C6 Mn2 178.0(4) n
O7 C7 Mn2 179.2(4) n
O8 C8 Mn2 179.5(4) n
O9 C9 Mn3 178.1(4) n
O10 C10 Mn3 178.7(4) n
O11 C11 Mn3 178.9(4) n
O12 C12 Mn3 178.4(4) n
O13 C13 Mn3 178.3(4) n

loop_
_geom_bond_atom_site_label_1
_geom_bond_atom_site_label_2
_geom_bond_site_symmetry_2
_geom_bond_distance
_geom_bond_publ_flag
Br1 Mn1 . 2.5439(9) y
Br1 Mn2 . 2.5457(9) y
Mn1 C2 . 1.792(4) y
Mn1 C4 . 1.845(4) y
Mn1 C3 . 1.859(4) y
Mn1 C1 . 1.860(4) y
Mn1 P1 . 2.4092(11) y
Mn2 C5 . 1.786(4) y
Mn2 C8 . 1.825(4) y
Mn2 C6 . 1.855(5) y
Mn2 C7 . 1.855(4) y
Mn2 P1 . 2.4113(12) y
Mn3 C13 . 1.853(4) n
Mn3 C12 . 1.858(4) n
Mn3 C10 . 1.860(4) n
Mn3 C11 . 1.861(5) n
Mn3 C9 . 1.870(4) n
Mn3 P1 . 2.4505(12) y
C1 O1 . 1.122(5) n
C2 O2 . 1.148(5) n
C3 O3 . 1.134(5) n
C4 O4 . 1.136(5) n
C5 O5 . 1.147(5) n
C6 O6 . 1.133(5) n
C7 O7 . 1.140(5) n
C8 O8 . 1.141(5) n
C9 O9 . 1.121(5) n
C10 O10 . 1.135(5) n
C11 O11 . 1.129(5) n
C12 O12 . 1.127(5) n
C13 O13 . 1.118(5) n
